data_9016360
loop_
_publ_author_name
'Lacorre, P.'
'Hervieu, M.'
'Pannetier, J.'
'Choisnet, J.'
'Raveau, B.'

_publ_section_title
;
 Neutron diffraction study of Li1+x (Li2x/3 Fe1-x Sn1+x/3) O4, a
 nonstoichiometric ramsdellite and its transition to a double hexagonal
 close packed structure for x = 0
 _cod_database_code 1000432
;
_journal_name_full 'Journal of Solid State Chemistry'
_journal_page_first 196
_journal_page_last 203
_journal_paper_doi 10.1016/0022-4596(83)90188-3
_journal_volume 50
_journal_year 1983
_chemical_formula_sum 'Fe0.5 Li0.5 O2 Sn0.5'
_space_group_IT_number 62
_symmetry_space_group_name_Hall '-P 2n 2a'
_symmetry_space_group_name_H-M 'P m c n'
_cell_angle_alpha 90
_cell_angle_beta 90
_cell_angle_gamma 90
_cell_length_a 3.066
_cell_length_b 5.066
_cell_length_c 9.874
_cell_formula_units_Z 4
_cell_volume 153.366
_database_code_amcsd 0013515
_exptl_crystal_density_diffrn 5.316
_cod_duplicate_entry 1000432
_cod_original_formula_sum 'Li.5 (Fe.5 Sn.5) O2'
_cod_database_code 9016360
_amcsd_formula_title LiFeSnO4

loop_
_space_group_symop_operation_xyz
x,y,z
1/2-x,y,z
1/2+x,-y,-z
1/2+x,1/2+y,1/2-z
1/2-x,1/2-y,1/2+z
x,1/2-y,1/2+z
-x,1/2+y,1/2-z
-x,-y,-z

loop_
_atom_site_label
_atom_site_fract_x
_atom_site_fract_y
_atom_site_fract_z
_atom_site_occupancy
Li1 0.25000 0.93500 0.46600 0.38000
Li2 0.25000 0.97200 0.60500 0.12000
Fe1 0.25000 0.98610 0.14190 0.50000
Sn1 0.25000 0.98610 0.14190 0.50000
O1 0.25000 0.70760 0.28280 1.00000
O2 0.25000 0.20390 -0.03940 1.00000

loop_
_cod_related_entry_id
_cod_related_entry_database
_cod_related_entry_code
1 AMCSD 0013515
